data_1566462
loop_
_publ_author_name
'Ruth, Paul Niklas'
'Herbst-Irmer, Regine'
'Stalke, Dietmar'

_publ_section_title
;
 Hirshfeld atom refinement based on projector augmented wave densities
 with periodic boundary conditions
;
_journal_issue 2
_journal_name_full IUCrJ
_journal_page_first 286
_journal_page_last 297
_journal_paper_doi 10.1107/S2052252522001385
_journal_volume 9
_journal_year 2022
_chemical_formula_moiety 'C9 H8 N O, C4 H3 O4'
_chemical_formula_sum 'C13 H11 N O5'
_chemical_formula_weight 261.2363
_chemical_name_common '8-hydroxyquinolinium hydrogen maleate'
_space_group_crystal_system orthorhombic
_space_group_IT_number 19
_space_group_name_Hall 'P 2ac 2ab'
_space_group_name_H-M_alt 'P 21 21 21'
_atom_sites_solution_hydrogens difmap
_audit_creation_method 'xHARPY 0.1'
_cell_angle_alpha 90
_cell_angle_beta 90
_cell_angle_gamma 90
_cell_formula_units_Z 4
_cell_length_a 5.33860(10)
_cell_length_b 9.9878(2)
_cell_length_c 22.3493(4)
_cell_measurement_reflns_used 100369
_cell_measurement_temperature 15(2)
_cell_measurement_theta_max 26.19
_cell_measurement_theta_min 0.91
_cell_volume 1191.68(4)
_computing_cell_refinement 'CrystalClear (Rigaku/MSC Inc., 2006)'
_computing_data_collection 'CrystalClear (Rigaku/MSC Inc., 2006)'
_computing_publication_material 'xHARPY 0.1'
_computing_structure_refinement 'xHARPY 0.1'
_computing_structure_solution 'SHELXT-2014 (Sheldrick, 2014)'
_diffrn_ambient_temperature 15(2)
_diffrn_detector_area_resol_mean 10
_diffrn_measured_fraction_theta_full 0.998
_diffrn_measured_fraction_theta_max 0.997
_diffrn_measurement_device_type IPDSC-Q
_diffrn_measurement_method 'phi or omega oscillation scans'
_diffrn_radiation_type synchrotron
_diffrn_radiation_wavelength 0.35307
_diffrn_reflns_av_R_equivalents 0.0522
_diffrn_reflns_av_unetI/netI 0.0328
_diffrn_reflns_Laue_measured_fraction_full 0.998
_diffrn_reflns_Laue_measured_fraction_max 0.997
_diffrn_reflns_limit_h_max 12
_diffrn_reflns_limit_h_min -12
_diffrn_reflns_limit_k_max 22
_diffrn_reflns_limit_k_min -21
_diffrn_reflns_limit_l_max 50
_diffrn_reflns_limit_l_min -51
_diffrn_reflns_number 80044
_diffrn_reflns_point_group_measured_fraction_full 0.999
_diffrn_reflns_point_group_measured_fraction_max 0.996
_diffrn_reflns_theta_full 12.23
_diffrn_reflns_theta_max 24.239
_diffrn_reflns_theta_min 0.905
_diffrn_source SPring-8
_exptl_absorpt_coefficient_mu 0.038
_exptl_absorpt_correction_type none
_exptl_crystal_colour yellow
_exptl_crystal_density_diffrn 1.456
_exptl_crystal_density_method 'not measured'
_exptl_crystal_description needle
_exptl_crystal_F_000 544
_exptl_crystal_size_max 0.119
_exptl_crystal_size_mid 0.092
_exptl_crystal_size_min 0.066
_refine_diff_density_max 0.4369
_refine_diff_density_min -0.4804
_refine_diff_density_rms 0.0672
_refine_ls_extinction_method none
_refine_ls_goodness_of_fit_ref 1.494
_refine_ls_hydrogen_treatment refall
_refine_ls_matrix_type full
_refine_ls_number_parameters 271
_refine_ls_number_reflns 15641
_refine_ls_number_restraints 0
_refine_ls_R_factor_all 0.0482
_refine_ls_R_factor_gt 0.0343
_refine_ls_shift/su_max 0.0
_refine_ls_shift/su_mean 0.0
_refine_ls_structure_factor_coef Fsqd
_refine_ls_weighting_details w=1/[\s^2^(Fo^2^)]
_refine_ls_weighting_scheme sigma
_refine_ls_wR_factor_gt 0.0396
_refine_ls_wR_factor_ref 0.0405
_reflns_Friedel_coverage 0.809
_reflns_Friedel_fraction_full 1.0
_reflns_Friedel_fraction_max 0.995
_reflns_number_gt 12928
_reflns_number_total 15641
_reflns_threshold_expression 'I > 2\s(I)'
_cod_data_source_file fc5060.cif
_cod_data_source_block HMa-8HQ_xHARPy_TPSS
_cod_database_code 1566462

loop_
_space_group_symop_operation_xyz
'x, y, z'
'-x+1/2, -y, z+1/2'
'x+1/2, -y+1/2, -z'
'-x, y+1/2, -z+1/2'

loop_
_atom_site_label
_atom_site_type_symbol
_atom_site_fract_x
_atom_site_fract_y
_atom_site_fract_z
_atom_site_U_iso_or_equiv
_atom_site_adp_type
_atom_site_occupancy
_atom_site_site_symmetry_order
O5 O 1.67648(4) 0.21642(3) 0.541808(9) 0.01437(4) Uani 1.0 1
H5 H 1.7223(14) 0.1721(7) 0.5055(3) 0.0322(18) Uani 1.0 1
N1 N 1.52242(4) 0.29949(3) 0.649893(10) 0.00978(4) Uani 1.0 1
H4 H 1.4297(12) 0.3332(7) 0.6113(3) 0.0284(16) Uani 1.0 1
C5 C 1.71226(5) 0.20835(3) 0.646392(11) 0.00963(4) Uani 1.0 1
C6 C 1.79201(5) 0.16234(3) 0.589298(11) 0.01118(4) Uani 1.0 1
C7 C 1.98005(6) 0.06753(3) 0.586771(13) 0.01518(5) Uani 1.0 1
H6 H 2.0426(11) 0.0331(6) 0.5429(2) 0.0293(14) Uani 1.0 1
C8 C 2.09168(7) 0.01805(4) 0.639825(14) 0.01680(5) Uani 1.0 1
H7 H 2.2354(12) -0.0582(6) 0.6352(3) 0.0401(17) Uani 1.0 1
C9 C 2.02034(6) 0.06445(3) 0.695316(13) 0.01477(5) Uani 1.0 1
H8 H 2.1119(13) 0.0269(6) 0.7355(3) 0.0377(16) Uani 1.0 1
C10 C 1.82754(5) 0.16178(3) 0.699625(12) 0.01071(4) Uani 1.0 1
C11 C 1.74124(6) 0.21444(3) 0.754727(11) 0.01166(4) Uani 1.0 1
H9 H 1.8258(11) 0.1811(6) 0.7964(2) 0.0352(16) Uani 1.0 1
C12 C 1.55044(6) 0.30736(3) 0.755711(12) 0.01162(4) Uani 1.0 1
H10 H 1.4778(11) 0.3462(5) 0.7978(2) 0.0322(15) Uani 1.0 1
C13 C 1.44214(5) 0.34827(3) 0.701763(12) 0.01081(4) Uani 1.0 1
H11 H 1.2869(10) 0.4171(5) 0.6986(2) 0.0265(14) Uani 1.0 1
O1 O 0.64280(5) 0.62232(2) 0.647769(9) 0.01477(4) Uani 1.0 1
H1 H 0.8020(15) 0.5627(7) 0.6433(3) 0.027(2) Uani 1.0 1
O2 O 1.01586(4) 0.48361(2) 0.634414(9) 0.01276(4) Uani 1.0 1
O3 O 0.41196(5) 0.75680(2) 0.592026(10) 0.01728(4) Uani 1.0 1
O4 O 1.25526(4) 0.41263(2) 0.559773(9) 0.01222(4) Uani 1.0 1
C1 C 0.58572(6) 0.67795(3) 0.596477(12) 0.01146(4) Uani 1.0 1
C2 C 0.73564(6) 0.64414(3) 0.541926(12) 0.01111(4) Uani 1.0 1
H2 H 0.6662(11) 0.6961(6) 0.5025(2) 0.0302(15) Uani 1.0 1
C3 C 0.93456(6) 0.56297(3) 0.534626(11) 0.01082(4) Uani 1.0 1
H3 H 1.0113(11) 0.5575(6) 0.4898(2) 0.0292(14) Uani 1.0 1
C4 C 1.07527(5) 0.48123(3) 0.579642(11) 0.00965(4) Uani 1.0 1

loop_
_atom_site_aniso_label
_atom_site_aniso_U_11
_atom_site_aniso_U_22
_atom_site_aniso_U_33
_atom_site_aniso_U_23
_atom_site_aniso_U_13
_atom_site_aniso_U_12
O5 0.01704(9) 0.01838(10) 0.00768(7) -0.00137(7) -0.00047(6) 0.00495(8)
H5 0.037(5) 0.030(4) 0.030(4) -0.012(3) 0.004(3) 0.024(4)
N1 0.01070(9) 0.01162(9) 0.00700(7) -0.00024(6) -0.00031(6) 0.00154(7)
H4 0.026(4) 0.036(4) 0.023(4) -0.005(3) -0.011(3) 0.008(3)
C5 0.01058(10) 0.01121(10) 0.00710(8) -0.00024(7) -0.00018(7) 0.00111(8)
C6 0.01227(11) 0.01360(12) 0.00767(8) -0.00114(8) 0.00006(7) 0.00227(9)
C7 0.01664(13) 0.01823(13) 0.01067(10) -0.00242(9) 0.00024(9) 0.00654(11)
H6 0.031(3) 0.037(3) 0.020(3) -0.004(2) -0.003(3) 0.017(3)
C8 0.01872(14) 0.01890(14) 0.01276(11) -0.00146(9) -0.00056(9) 0.00938(11)
H7 0.041(4) 0.055(4) 0.024(3) 0.000(3) 0.000(3) 0.030(3)
C9 0.01683(13) 0.01644(13) 0.01103(10) 0.00009(9) -0.00152(9) 0.00716(10)
H8 0.043(4) 0.044(4) 0.026(3) 0.005(3) -0.013(3) 0.014(3)
C10 0.01233(10) 0.01185(11) 0.00794(8) 0.00025(8) -0.00050(7) 0.00252(8)
C11 0.01390(11) 0.01354(11) 0.00755(8) 0.00062(7) -0.00089(8) 0.00227(9)
H9 0.040(4) 0.041(4) 0.024(3) 0.007(3) -0.012(3) 0.012(3)
C12 0.01382(11) 0.01395(11) 0.00709(8) -0.00028(7) 0.00021(7) 0.00180(9)
H10 0.046(4) 0.036(3) 0.015(3) -0.006(3) 0.003(3) 0.006(3)
C13 0.01180(11) 0.01292(11) 0.00770(8) -0.00048(7) 0.00007(7) 0.00223(9)
H11 0.024(3) 0.037(4) 0.019(3) -0.001(3) 0.003(2) 0.013(3)
O1 0.01682(10) 0.01804(11) 0.00944(7) 0.00148(7) 0.00240(7) 0.00619(8)
H1 0.042(6) 0.028(4) 0.012(3) 0.011(3) -0.009(3) -0.022(4)
O2 0.01341(9) 0.01698(10) 0.00791(7) 0.00115(6) 0.00052(6) 0.00389(8)
O3 0.01871(11) 0.02012(11) 0.01301(8) 0.00104(7) 0.00133(7) 0.00935(9)
O4 0.01254(8) 0.01579(10) 0.00834(7) -0.00094(6) -0.00071(6) 0.00383(7)
C1 0.01212(11) 0.01289(11) 0.00938(9) -0.00007(7) 0.00056(8) 0.00253(9)
C2 0.01171(10) 0.01302(11) 0.00859(8) 0.00087(8) 0.00009(7) 0.00246(9)
H2 0.035(4) 0.037(4) 0.018(3) 0.007(3) -0.002(2) 0.020(3)
C3 0.01079(10) 0.01411(11) 0.00754(8) 0.00063(7) 0.00022(7) 0.00217(9)
H3 0.029(3) 0.044(4) 0.015(3) 0.002(2) 0.006(2) 0.018(3)
C4 0.00953(10) 0.01180(10) 0.00761(8) 0.00008(7) -0.00043(7) 0.00046(8)

loop_
_atom_type_symbol
_atom_type_description
_atom_type_scat_dispersion_real
_atom_type_scat_dispersion_imag
_atom_type_scat_source
C C -0.0005 0.0003 'HAR in xHARPy 0.1'
H H 0.0000 0.0000 'HAR in xHARPy 0.1'
N N -0.0002 0.0007 'HAR in xHARPy 0.1'
O O 0.0004 0.0013 'HAR in xHARPy 0.1'

loop_
_geom_angle_atom_site_label_1
_geom_angle_atom_site_label_2
_geom_angle_atom_site_label_3
_geom_angle
C6 O5 H5 111.5(4)
C13 N1 C5 122.30(2)
C13 N1 H4 116.6(3)
C5 N1 H4 121.1(3)
N1 C5 C10 119.54(2)
N1 C5 C6 119.31(2)
C10 C5 C6 121.14(2)
O5 C6 C7 125.31(2)
O5 C6 C5 116.26(2)
C7 C6 C5 118.43(2)
C6 C7 C8 120.72(3)
C6 C7 H6 118.4(3)
C8 C7 H6 120.9(3)
C9 C8 C7 121.33(3)
C9 C8 H7 121.1(3)
C7 C8 H7 117.6(3)
C8 C9 C10 119.48(3)
C8 C9 H8 120.1(3)
C10 C9 H8 120.4(3)
C11 C10 C5 117.82(2)
C11 C10 C9 123.33(3)
C5 C10 C9 118.85(2)
C12 C11 C10 120.29(2)
C12 C11 H9 120.0(3)
C10 C11 H9 119.7(3)
C11 C12 C13 119.25(3)
C11 C12 H10 121.1(3)
C13 C12 H10 119.6(3)
N1 C13 C12 120.79(3)
N1 C13 H11 115.1(3)
C12 C13 H11 124.1(3)
C1 O1 H1 110.4(3)
C4 O2 H1 110.6(2)
O3 C1 O1 121.45(3)
O3 C1 C2 119.03(3)
O1 C1 C2 119.52(3)
C3 C2 C1 131.03(3)
C3 C2 H2 117.2(3)
C1 C2 H2 111.7(3)
C2 C3 C4 129.99(2)
C2 C3 H3 116.2(3)
C4 C3 H3 113.8(3)
O4 C4 O2 122.83(2)
O4 C4 C3 116.22(2)
O2 C4 C3 120.94(2)

loop_
_geom_bond_atom_site_label_1
_geom_bond_atom_site_label_2
_geom_bond_distance
O5 C6 1.3411(3)
O5 H5 0.955(6)
N1 C13 1.3285(3)
N1 C5 1.3645(4)
N1 H4 1.050(6)
C5 C10 1.4179(4)
C5 C6 1.4215(4)
C6 C7 1.3812(4)
C7 C8 1.4161(4)
C7 H6 1.091(5)
C8 C9 1.3776(4)
C8 H7 1.086(6)
C9 C10 1.4191(4)
C9 H8 1.088(6)
C10 C11 1.4161(4)
C11 C12 1.3782(4)
C11 H9 1.087(5)
C12 C13 1.3982(4)
C12 H10 1.088(5)
C13 H11 1.079(5)
O1 C1 1.3098(3)
O1 H1 1.042(9)
O2 C4 1.2647(3)
O2 H1 1.403(9)
O3 C1 1.2210(4)
O4 C4 1.2609(4)
C1 C2 1.4970(4)
C2 C3 1.3459(4)
C2 H2 1.088(5)
C3 C4 1.4977(4)
C3 H3 1.085(5)
